data_7224745
loop_
_publ_author_name
'Kang, Li'
'Wei, Zhixian'
'Song, Jiang-Feng'
'Qu, Yuanyuan'
'Wang, Yale'

_publ_section_title
;
 Two new energetic coordination compounds based on Tetrazole-1-acetic
 acid: Syntheses, crystal structures and their synergistic catalytic
 effect for thermal decomposition of ammonium perchlorate
;
_journal_name_full 'RSC Adv.'
_journal_paper_doi 10.1039/C6RA02034H
_journal_year 2016
_chemical_formula_sum 'C5 H7 Bi N4 O8'
_chemical_formula_weight 460.13
_chemical_name_systematic
; 
 ? 
;
_space_group_IT_number 61
_symmetry_cell_setting orthorhombic
_symmetry_space_group_name_Hall '-P 2ac 2ab'
_symmetry_space_group_name_H-M 'P b c a'
_atom_sites_solution_hydrogens geom
_atom_sites_solution_primary direct
_atom_sites_solution_secondary difmap
_audit_creation_method SHELXL-97
_audit_update_record
;
2015-08-17 deposited with the CCDC.
2016-03-28 downloaded from the CCDC.
;
_cell_angle_alpha 90.00
_cell_angle_beta 90.00
_cell_angle_gamma 90.00
_cell_formula_units_Z 8
_cell_length_a 8.8215(8)
_cell_length_b 11.1197(10)
_cell_length_c 21.054(2)
_cell_measurement_reflns_used 2381
_cell_measurement_temperature 293(2)
_cell_measurement_theta_max 27.56
_cell_measurement_theta_min 3.01
_cell_volume 2065.2(3)
_computing_cell_refinement 'Bruker XSCANS'
_computing_data_collection 'Bruker XSCANS'
_computing_data_reduction 'Bruker SHELXTL'
_computing_molecular_graphics 'Bruker SHELXTL'
_computing_publication_material 'Bruker SHELXTL'
_computing_structure_refinement 'SHELXL-97 (Sheldrick, 1997)'
_computing_structure_solution 'SHELXS-97 (Sheldrick, 1990)'
_diffrn_ambient_temperature 293(2)
_diffrn_measured_fraction_theta_full 0.996
_diffrn_measured_fraction_theta_max 0.996
_diffrn_measurement_device_type 'CCD area detector'
_diffrn_measurement_method 'phi and omega scans'
_diffrn_radiation_monochromator graphite
_diffrn_radiation_source 'fine-focus sealed tube'
_diffrn_radiation_type MoK\a
_diffrn_radiation_wavelength 0.71073
_diffrn_reflns_av_R_equivalents 0.0586
_diffrn_reflns_av_sigmaI/netI 0.0402
_diffrn_reflns_limit_h_max 11
_diffrn_reflns_limit_h_min -11
_diffrn_reflns_limit_k_max 14
_diffrn_reflns_limit_k_min -13
_diffrn_reflns_limit_l_max 22
_diffrn_reflns_limit_l_min -27
_diffrn_reflns_number 18500
_diffrn_reflns_theta_full 27.56
_diffrn_reflns_theta_max 27.56
_diffrn_reflns_theta_min 3.01
_exptl_absorpt_coefficient_mu 17.122
_exptl_absorpt_correction_T_max 0.1048
_exptl_absorpt_correction_T_min 0.0524
_exptl_absorpt_correction_type empirical
_exptl_crystal_colour Colorless
_exptl_crystal_density_diffrn 2.960
_exptl_crystal_density_method 'not measured'
_exptl_crystal_description Block
_exptl_crystal_F_000 1696
_exptl_crystal_size_max 0.42
_exptl_crystal_size_mid 0.32
_exptl_crystal_size_min 0.24
_refine_diff_density_max 2.005
_refine_diff_density_min -2.597
_refine_diff_density_rms 0.286
_refine_ls_extinction_method none
_refine_ls_goodness_of_fit_ref 1.068
_refine_ls_hydrogen_treatment mixed
_refine_ls_matrix_type full
_refine_ls_number_parameters 163
_refine_ls_number_reflns 2381
_refine_ls_number_restraints 0
_refine_ls_restrained_S_all 1.068
_refine_ls_R_factor_all 0.0407
_refine_ls_R_factor_gt 0.0330
_refine_ls_shift/su_max 0.001
_refine_ls_shift/su_mean 0.000
_refine_ls_structure_factor_coef Fsqd
_refine_ls_weighting_details 'calc w=1/[\s^2^(Fo^2^)+(0.0524P)^2^+1.7774P] where P=(Fo^2^+2Fc^2^)/3'
_refine_ls_weighting_scheme calc
_refine_ls_wR_factor_gt 0.0822
_refine_ls_wR_factor_ref 0.0862
_reflns_number_gt 2028
_reflns_number_total 2381
_reflns_threshold_expression >2sigma(I)
_cod_data_source_file c6ra02034h2.cif
_cod_data_source_block s
_cod_depositor_comments
;
The following automatic conversions were performed:

'_symmetry_cell_setting' value 'Orthorhombic' changed to
'orthorhombic' according to
/usr/data/users/saulius/crontab/automatic-downloads/rss-feeds/RSC/lib/dictionaries/cif_core.dic
dictionary named 'cif_core.dic' version 2.4.2 from 2011-04-26.

'_exptl_absorpt_correction_type' value 'Empirical' changed to
'empirical' according to
/usr/data/users/saulius/crontab/automatic-downloads/rss-feeds/RSC/lib/dictionaries/cif_core.dic
dictionary named 'cif_core.dic' version 2.4.2 from 2011-04-26.

Automatic conversion script
Id: cif_fix_values 4268 2015-11-12 08:31:59Z antanas 
;
_cod_original_sg_symbol_H-M Pbcn
_cod_database_code 7224745
_audit_block_doi 10.5517/cc1jmnc5

loop_
_symmetry_equiv_pos_as_xyz
'x, y, z'
'-x+1/2, -y, z+1/2'
'-x, y+1/2, -z+1/2'
'x+1/2, -y+1/2, -z'
'-x, -y, -z'
'x-1/2, y, -z-1/2'
'x, -y-1/2, z-1/2'
'-x-1/2, y-1/2, z'

loop_
_atom_site_label
_atom_site_type_symbol
_atom_site_fract_x
_atom_site_fract_y
_atom_site_fract_z
_atom_site_U_iso_or_equiv
_atom_site_adp_type
_atom_site_occupancy
_atom_site_symmetry_multiplicity
_atom_site_calc_flag
_atom_site_refinement_flags
Bi1 Bi 1.09460(2) 0.603763(16) 0.078161(9) 0.01251(11) Uani 1 1 d .
N1 N 0.8207(5) 0.3000(4) 0.2293(2) 0.0188(10) Uani 1 1 d .
C3 C 0.8946(6) 0.4638(5) 0.1571(3) 0.0174(12) Uani 1 1 d .
C2 C 0.7655(7) 0.3941(5) 0.1881(3) 0.0235(14) Uani 1 1 d .
H2A H 0.7033 0.4492 0.2126 0.028 Uiso 1 1 calc R
H2B H 0.7023 0.3590 0.1553 0.028 Uiso 1 1 calc R
C4 C 0.8499(6) 0.6997(4) -0.0251(3) 0.0135(10) Uani 1 1 d .
C5 C 0.8610(6) 0.7994(5) 0.0249(3) 0.0152(11) Uani 1 1 d .
C1 C 0.8044(7) 0.2878(5) 0.2919(3) 0.0238(13) Uani 1 1 d .
H1 H 0.7499 0.3394 0.3182 0.029 Uiso 1 1 calc R
N2 N 0.8774(6) 0.1918(4) 0.3105(2) 0.0248(11) Uani 1 1 d .
N4 N 0.9065(7) 0.2088(5) 0.2083(3) 0.0399(16) Uani 1 1 d .
N3 N 0.9418(9) 0.1440(5) 0.2578(3) 0.0406(15) Uani 1 1 d .
O1 O 0.8560(4) 0.5569(4) 0.1264(2) 0.0265(9) Uani 1 1 d .
O2 O 1.0275(5) 0.4307(3) 0.1598(2) 0.0252(9) Uani 1 1 d .
O3 O 0.7660(5) 0.7172(4) -0.07200(17) 0.0202(9) Uani 1 1 d .
O4 O 0.7778(5) 0.8886(3) 0.0187(2) 0.0250(10) Uani 1 1 d .
O5 O 0.9522(5) 0.7831(3) 0.07045(17) 0.0195(9) Uani 1 1 d .
O6 O 0.9267(5) 0.6047(3) -0.0159(2) 0.0174(9) Uani 1 1 d .
O1W O 1.3445(5) 0.5100(4) 0.1150(2) 0.0335(10) Uani 1 1 d .
O2W O 0.0922(6) 0.8781(6) 0.9344(3) 0.0477(17) Uani 1 1 d .

loop_
_atom_site_aniso_label
_atom_site_aniso_U_11
_atom_site_aniso_U_22
_atom_site_aniso_U_33
_atom_site_aniso_U_23
_atom_site_aniso_U_13
_atom_site_aniso_U_12
Bi1 0.01595(15) 0.01239(16) 0.00920(17) 0.00062(7) -0.00039(7) -0.00062(6)
N1 0.023(2) 0.020(2) 0.013(2) 0.003(2) 0.000(2) -0.0038(19)
C3 0.026(3) 0.014(3) 0.012(3) 0.001(2) -0.004(2) -0.005(2)
C2 0.022(3) 0.031(3) 0.017(3) 0.008(2) -0.001(2) -0.005(2)
C4 0.013(2) 0.015(3) 0.013(3) 0.002(2) 0.000(2) 0.000(2)
C5 0.017(3) 0.017(3) 0.012(3) 0.003(2) 0.004(2) 0.002(2)
C1 0.030(3) 0.025(3) 0.017(3) 0.003(2) 0.003(2) 0.005(2)
N2 0.039(3) 0.021(3) 0.014(3) 0.005(2) 0.002(2) 0.003(2)
N4 0.077(5) 0.022(3) 0.020(3) 0.001(2) 0.010(3) 0.013(3)
N3 0.076(5) 0.027(3) 0.019(3) 0.004(3) 0.018(3) 0.019(3)
O1 0.021(2) 0.031(2) 0.028(3) 0.018(2) 0.0015(18) -0.0050(18)
O2 0.022(2) 0.022(2) 0.032(3) 0.0038(19) 0.0057(19) 0.0032(18)
O3 0.024(2) 0.020(2) 0.017(2) -0.0043(16) -0.0068(16) 0.0063(16)
O4 0.034(3) 0.019(2) 0.022(3) -0.0064(17) -0.007(2) 0.0124(16)
O5 0.032(2) 0.015(2) 0.012(2) -0.0029(15) -0.0061(17) 0.0053(17)
O6 0.022(2) 0.013(2) 0.016(2) -0.0014(14) -0.0055(16) 0.0051(14)
O1W 0.030(2) 0.029(2) 0.042(3) 0.010(2) -0.008(2) 0.0034(18)
O2W 0.036(4) 0.068(4) 0.039(4) 0.016(3) 0.004(2) 0.001(2)

loop_
_atom_type_symbol
_atom_type_description
_atom_type_scat_dispersion_real
_atom_type_scat_dispersion_imag
_atom_type_scat_source
C C 0.0033 0.0016 'International Tables Vol C Tables 4.2.6.8 and 6.1.1.4'
H H 0.0000 0.0000 'International Tables Vol C Tables 4.2.6.8 and 6.1.1.4'
N N 0.0061 0.0033 'International Tables Vol C Tables 4.2.6.8 and 6.1.1.4'
O O 0.0106 0.0060 'International Tables Vol C Tables 4.2.6.8 and 6.1.1.4'
Bi Bi -4.1077 10.2566 'International Tables Vol C Tables 4.2.6.8 and 6.1.1.4'

loop_
_geom_angle_atom_site_label_1
_geom_angle_atom_site_label_2
_geom_angle_atom_site_label_3
_geom_angle
_geom_angle_site_symmetry_1
_geom_angle_site_symmetry_3
O5 Bi1 O1 75.26(15) . .
O5 Bi1 O6 67.85(12) . .
O1 Bi1 O6 79.26(14) . .
O5 Bi1 O3 69.29(16) . 4_565
O1 Bi1 O3 136.57(14) . 4_565
O6 Bi1 O3 108.49(12) . 4_565
O5 Bi1 N2 77.93(14) . 3_755
O1 Bi1 N2 77.25(15) . 3_755
O6 Bi1 N2 142.36(15) . 3_755
O3 Bi1 N2 71.59(13) 4_565 3_755
O5 Bi1 O1W 145.38(14) . .
O1 Bi1 O1W 122.69(14) . .
O6 Bi1 O1W 139.49(14) . .
O3 Bi1 O1W 79.60(14) 4_565 .
N2 Bi1 O1W 78.14(15) 3_755 .
O5 Bi1 O4 104.40(14) . 4_565
O1 Bi1 O4 152.24(14) . 4_565
O6 Bi1 O4 75.19(17) . 4_565
O3 Bi1 O4 63.80(11) 4_565 4_565
N2 Bi1 O4 130.31(14) 3_755 4_565
O1W Bi1 O4 73.50(15) . 4_565
O5 Bi1 O2 122.63(13) . .
O1 Bi1 O2 50.93(13) . .
O6 Bi1 O2 112.88(12) . .
O3 Bi1 O2 138.33(13) 4_565 .
N2 Bi1 O2 72.79(14) 3_755 .
O1W Bi1 O2 72.53(13) . .
O4 Bi1 O2 132.15(12) 4_565 .
O5 Bi1 O6 131.44(13) . 5_765
O1 Bi1 O6 87.55(14) . 5_765
O6 Bi1 O6 64.42(13) . 5_765
O3 Bi1 O6 135.03(13) 4_565 5_765
N2 Bi1 O6 142.26(14) 3_755 5_765
O1W Bi1 O6 81.69(13) . 5_765
O4 Bi1 O6 71.77(12) 4_565 5_765
O2 Bi1 O6 70.85(13) . 5_765
C1 N1 N4 108.1(5) . .
C1 N1 C2 129.1(5) . .
N4 N1 C2 122.7(5) . .
O2 C3 O1 121.6(5) . .
O2 C3 C2 122.7(5) . .
O1 C3 C2 115.6(5) . .
N1 C2 C3 111.9(5) . .
O3 C4 O6 124.5(5) . .
O3 C4 C5 117.9(5) . .
O6 C4 C5 117.6(5) . .
O4 C5 O5 124.7(5) . .
O4 C5 C4 118.0(5) . .
O5 C5 C4 117.3(5) . .
N2 C1 N1 109.0(5) . .
C1 N2 N3 106.4(5) . .
C1 N2 Bi1 129.4(4) . 3_745
N3 N2 Bi1 124.1(4) . 3_745
N3 N4 N1 106.8(5) . .
N4 N3 N2 109.7(5) . .
C3 O1 Bi1 99.1(3) . .
C3 O2 Bi1 88.1(3) . .
C4 O3 Bi1 121.5(3) . 4_465
C5 O4 Bi1 118.4(4) . 4_465
C5 O5 Bi1 120.7(3) . .
C4 O6 Bi1 116.5(3) . .
C4 O6 Bi1 127.6(4) . 5_765
Bi1 O6 Bi1 115.58(13) . 5_765

loop_
_geom_bond_atom_site_label_1
_geom_bond_atom_site_label_2
_geom_bond_distance
_geom_bond_site_symmetry_2
Bi1 O5 2.362(4) .
Bi1 O1 2.395(4) .
Bi1 O6 2.473(4) .
Bi1 O3 2.504(4) 4_565
Bi1 N2 2.553(5) 3_755
Bi1 O1W 2.559(4) .
Bi1 O4 2.603(4) 4_565
Bi1 O2 2.647(4) .
Bi1 O6 2.669(4) 5_765
N1 C1 1.334(7) .
N1 N4 1.341(7) .
N1 C2 1.443(7) .
C3 O2 1.229(6) .
C3 O1 1.268(7) .
C3 C2 1.524(8) .
C4 O3 1.248(6) .
C4 O6 1.269(6) .
C4 C5 1.532(8) .
C5 O4 1.241(6) .
C5 O5 1.265(7) .
C1 N2 1.307(7) .
N2 N3 1.355(7) .
N2 Bi1 2.553(5) 3_745
N4 N3 1.306(8) .
O3 Bi1 2.504(4) 4_465
O4 Bi1 2.603(4) 4_465
O6 Bi1 2.669(4) 5_765
